data_7124637
loop_
_publ_author_name
'Tang, Baolei'
'Liu, Huapeng'
'Li, Feng'
'Wang, Yue'
'Zhang, Hongyu'

_publ_section_title
;
 Single-benzene solid emitters with lasing properties based on
 aggregation-induced emissions.
;
_journal_issue 39
_journal_name_full 'Chemical communications (Cambridge, England)'
_journal_page_first 6577
_journal_page_last 6580
_journal_paper_doi 10.1039/c6cc02616h
_journal_volume 52
_journal_year 2016
_chemical_formula_moiety 'C11 H12 F N O2'
_chemical_formula_sum 'C11 H12 F N O2'
_chemical_formula_weight 209.22
_space_group_IT_number 14
_space_group_name_Hall '-P 2yn'
_space_group_name_H-M_alt 'P 1 21/n 1'
_symmetry_cell_setting monoclinic
_symmetry_space_group_name_Hall '-P 2yn'
_symmetry_space_group_name_H-M 'P 1 21/n 1'
_atom_sites_solution_hydrogens geom
_atom_sites_solution_primary direct
_atom_sites_solution_secondary difmap
_audit_creation_method SHELXL-97
_audit_update_record
;
2016-03-24 deposited with the CCDC.
2016-04-15 downloaded from the CCDC.
;
_cell_angle_alpha 90.00
_cell_angle_beta 109.17(3)
_cell_angle_gamma 90.00
_cell_formula_units_Z 4
_cell_length_a 9.0682(18)
_cell_length_b 10.390(2)
_cell_length_c 11.580(2)
_cell_measurement_reflns_used 7841
_cell_measurement_temperature 293(2)
_cell_measurement_theta_max 27.5
_cell_measurement_theta_min 3.08
_cell_volume 1030.6(4)
_computing_structure_refinement 'SHELXL-97 (Sheldrick, 1997)'
_computing_structure_solution 'SHELXS-97 (Sheldrick, 1990)'
_diffrn_ambient_temperature 293(2)
_diffrn_measured_fraction_theta_full 0.992
_diffrn_measured_fraction_theta_max 0.992
_diffrn_measurement_device_type 'Rigaku RAXIS-RAPID'
_diffrn_measurement_method '\w scans'
_diffrn_radiation_monochromator graphite
_diffrn_radiation_source 'fine-focus sealed tube'
_diffrn_radiation_type MoK\a
_diffrn_radiation_wavelength 0.71073
_diffrn_reflns_av_R_equivalents 0.0226
_diffrn_reflns_av_sigmaI/netI 0.0194
_diffrn_reflns_limit_h_max 11
_diffrn_reflns_limit_h_min -11
_diffrn_reflns_limit_k_max 13
_diffrn_reflns_limit_k_min -13
_diffrn_reflns_limit_l_max 13
_diffrn_reflns_limit_l_min -15
_diffrn_reflns_number 9861
_diffrn_reflns_theta_full 27.47
_diffrn_reflns_theta_max 27.47
_diffrn_reflns_theta_min 3.08
_exptl_absorpt_coefficient_mu 0.105
_exptl_crystal_colour colorless
_exptl_crystal_density_diffrn 1.348
_exptl_crystal_density_method 'not measured'
_exptl_crystal_description block
_exptl_crystal_F_000 440
_exptl_crystal_size_max 0.658
_exptl_crystal_size_mid 0.525
_exptl_crystal_size_min 0.515
_refine_diff_density_max 0.239
_refine_diff_density_min -0.360
_refine_diff_density_rms 0.101
_refine_ls_extinction_method none
_refine_ls_goodness_of_fit_ref 1.082
_refine_ls_hydrogen_treatment mixed
_refine_ls_matrix_type full
_refine_ls_number_parameters 158
_refine_ls_number_reflns 2337
_refine_ls_number_restraints 0
_refine_ls_restrained_S_all 1.082
_refine_ls_R_factor_all 0.0653
_refine_ls_R_factor_gt 0.0528
_refine_ls_shift/su_max 0.000
_refine_ls_shift/su_mean 0.000
_refine_ls_structure_factor_coef Fsqd
_refine_ls_weighting_details 'calc w=1/[\s^2^(Fo^2^)+(0.0949P)^2^+0.0905P] where P=(Fo^2^+2Fc^2^)/3'
_refine_ls_weighting_scheme calc
_refine_ls_wR_factor_gt 0.1456
_refine_ls_wR_factor_ref 0.1566
_reflns_number_gt 1768
_reflns_number_total 2337
_reflns_threshold_expression >2sigma(I)
_cod_data_source_file c6cc02616h2.cif
_cod_data_source_block 4
_cod_original_sg_symbol_H-M P2(1)/n
_cod_database_code 7124637

loop_
_symmetry_equiv_pos_as_xyz
'x, y, z'
'-x+1/2, y+1/2, -z+1/2'
'-x, -y, -z'
'x-1/2, -y-1/2, z-1/2'

loop_
_atom_site_label
_atom_site_type_symbol
_atom_site_fract_x
_atom_site_fract_y
_atom_site_fract_z
_atom_site_U_iso_or_equiv
_atom_site_adp_type
_atom_site_occupancy
_atom_site_symmetry_multiplicity
_atom_site_calc_flag
_atom_site_refinement_flags
C6 C 0.19055(15) 0.78105(14) 0.32143(12) 0.0364(3) Uani 1 1 d .
C7 C 0.07234(17) 0.81859(14) 0.37919(13) 0.0388(3) Uani 1 1 d .
C5 C 0.18298(18) 0.82322(16) 0.20474(14) 0.0431(4) Uani 1 1 d .
C1 C 0.31608(18) 0.70073(15) 0.38533(14) 0.0428(4) Uani 1 1 d .
C8 C -0.06542(17) 0.88395(14) 0.31075(14) 0.0392(3) Uani 1 1 d .
C2 C 0.4284(2) 0.66569(17) 0.33258(16) 0.0509(4) Uani 1 1 d .
C3 C 0.4191(2) 0.70868(18) 0.21817(16) 0.0522(4) Uani 1 1 d .
C9 C -0.17292(18) 0.91808(15) 0.36537(15) 0.0423(4) Uani 1 1 d .
C4 C 0.29618(19) 0.78630(17) 0.15702(14) 0.0487(4) Uani 1 1 d .
C11 C -0.3629(2) 1.0128(2) 0.18757(18) 0.0667(6) Uani 1 1 d .
H11A H -0.2939 1.0764 0.1736 0.100 Uiso 1 1 calc R
H11B H -0.4662 1.0479 0.1670 0.100 Uiso 1 1 calc R
H11C H -0.3647 0.9388 0.1375 0.100 Uiso 1 1 calc R
C10 C -0.4092(2) 1.0066(2) 0.3868(2) 0.0637(5) Uani 1 1 d .
H10A H -0.3642 0.9729 0.4680 0.096 Uiso 1 1 calc R
H10B H -0.5104 0.9692 0.3490 0.096 Uiso 1 1 calc R
H10C H -0.4192 1.0984 0.3906 0.096 Uiso 1 1 calc R
F1 F 0.28677(14) 0.82917(14) 0.04371(10) 0.0776(4) Uani 1 1 d .
N1 N -0.30854(14) 0.97547(13) 0.31489(13) 0.0467(4) Uani 1 1 d .
O1 O 0.33129(16) 0.65675(14) 0.49817(11) 0.0628(4) Uani 1 1 d .
H1 H 0.2592 0.6840 0.5192 0.094 Uiso 1 1 calc R
O2 O 0.09971(14) 0.78873(14) 0.49027(10) 0.0584(4) Uani 1 1 d .
H4 H 0.098(2) 0.8772(19) 0.1521(16) 0.053(5) Uiso 1 1 d .
H5 H -0.0817(19) 0.9018(16) 0.2303(16) 0.043(4) Uiso 1 1 d .
H6 H -0.150(2) 0.9011(18) 0.4448(18) 0.057(5) Uiso 1 1 d .
H3 H 0.497(2) 0.6873(19) 0.1845(17) 0.054(5) Uiso 1 1 d .
H2 H 0.513(3) 0.615(2) 0.3807(19) 0.074(6) Uiso 1 1 d .

loop_
_atom_site_aniso_label
_atom_site_aniso_U_11
_atom_site_aniso_U_22
_atom_site_aniso_U_33
_atom_site_aniso_U_23
_atom_site_aniso_U_13
_atom_site_aniso_U_12
C6 0.0330(7) 0.0392(8) 0.0379(7) -0.0037(5) 0.0128(6) -0.0035(5)
C7 0.0378(8) 0.0443(8) 0.0369(7) -0.0017(5) 0.0158(6) -0.0063(6)
C5 0.0386(8) 0.0530(9) 0.0396(8) 0.0023(6) 0.0156(6) 0.0069(6)
C1 0.0417(8) 0.0438(8) 0.0411(8) -0.0004(6) 0.0112(6) -0.0013(6)
C8 0.0396(8) 0.0418(8) 0.0407(8) -0.0001(6) 0.0192(6) -0.0015(6)
C2 0.0428(9) 0.0531(10) 0.0542(10) -0.0026(7) 0.0124(7) 0.0115(7)
C3 0.0448(9) 0.0620(11) 0.0546(10) -0.0113(8) 0.0226(7) 0.0075(7)
C9 0.0441(8) 0.0439(8) 0.0439(8) -0.0024(6) 0.0212(6) -0.0044(6)
C4 0.0467(9) 0.0630(11) 0.0404(8) -0.0008(7) 0.0199(7) 0.0050(7)
C11 0.0606(11) 0.0782(14) 0.0669(12) 0.0161(9) 0.0287(9) 0.0256(10)
C10 0.0543(10) 0.0735(13) 0.0777(13) -0.0156(10) 0.0412(9) 0.0020(9)
F1 0.0733(8) 0.1207(11) 0.0533(7) 0.0221(6) 0.0402(6) 0.0322(7)
N1 0.0430(7) 0.0485(8) 0.0565(8) -0.0048(6) 0.0270(6) 0.0035(5)
O1 0.0572(8) 0.0809(10) 0.0499(7) 0.0208(6) 0.0169(6) 0.0168(6)
O2 0.0488(7) 0.0893(10) 0.0417(7) 0.0106(6) 0.0211(5) 0.0071(6)

loop_
_atom_type_symbol
_atom_type_description
_atom_type_scat_dispersion_real
_atom_type_scat_dispersion_imag
_atom_type_scat_source
C C 0.0033 0.0016 'International Tables Vol C Tables 4.2.6.8 and 6.1.1.4'
H H 0.0000 0.0000 'International Tables Vol C Tables 4.2.6.8 and 6.1.1.4'
N N 0.0061 0.0033 'International Tables Vol C Tables 4.2.6.8 and 6.1.1.4'
O O 0.0106 0.0060 'International Tables Vol C Tables 4.2.6.8 and 6.1.1.4'
F F 0.0171 0.0103 'International Tables Vol C Tables 4.2.6.8 and 6.1.1.4'

loop_
_geom_angle_atom_site_label_1
_geom_angle_atom_site_label_2
_geom_angle_atom_site_label_3
_geom_angle
C5 C6 C1 117.84(13)
C5 C6 C7 122.46(13)
C1 C6 C7 119.70(13)
O2 C7 C8 121.97(13)
O2 C7 C6 117.52(13)
C8 C7 C6 120.50(12)
C4 C5 C6 119.70(15)
O1 C1 C2 118.57(14)
O1 C1 C6 121.17(14)
C2 C1 C6 120.26(14)
C9 C8 C7 119.77(14)
C3 C2 C1 120.94(16)
C4 C3 C2 118.15(15)
N1 C9 C8 127.83(15)
F1 C4 C5 118.61(15)
F1 C4 C3 118.28(14)
C5 C4 C3 123.12(15)
C9 N1 C11 121.99(13)
C9 N1 C10 120.97(15)
C11 N1 C10 117.02(15)

loop_
_geom_bond_atom_site_label_1
_geom_bond_atom_site_label_2
_geom_bond_distance
C6 C5 1.401(2)
C6 C1 1.409(2)
C6 C7 1.4898(19)
C7 O2 1.2660(18)
C7 C8 1.414(2)
C5 C4 1.371(2)
C1 O1 1.3480(19)
C1 C2 1.397(2)
C8 C9 1.372(2)
C2 C3 1.374(3)
C3 C4 1.370(2)
C9 N1 1.318(2)
C4 F1 1.3616(19)
C11 N1 1.446(2)
C10 N1 1.4594(19)
